data_7004138
loop_
_publ_author_name
'Linti, Gerald'
'Seifert, Annekathrin'

_publ_section_title
;
 A decagallane(6) cluster Ga10[Si(CMe3)3]6 with an unprecedented
 structure
;
_journal_issue 28
_journal_name_full 'Dalton Transactions'
_journal_page_first 3688
_journal_page_last 3693
_journal_paper_doi 10.1039/b802959h
_journal_year 2008
_chemical_formula_moiety 'C72 H162 Ga10 Si6, C48 H108 Ga4 Si4, C4 H8 O'
_chemical_formula_sum 'C124 H278 Ga14 O Si10'
_chemical_formula_weight 3042.44
_space_group_IT_number 9
_symmetry_cell_setting monoclinic
_symmetry_Int_Tables_number 9
_symmetry_space_group_name_Hall 'C -2yc'
_symmetry_space_group_name_H-M 'C 1 c 1'
_atom_sites_solution_hydrogens geom
_atom_sites_solution_primary direct
_atom_sites_solution_secondary difmap
_audit_creation_method SHELXL-97
_cell_angle_alpha 90.00
_cell_angle_beta 107.54(3)
_cell_angle_gamma 90.00
_cell_formula_units_Z 4
_cell_length_a 47.271(10)
_cell_length_b 21.174(4)
_cell_length_c 16.663(3)
_cell_measurement_reflns_used 5001
_cell_measurement_temperature 200(2)
_cell_measurement_theta_max 22
_cell_measurement_theta_min 1.5
_cell_volume 15903(6)
_computing_structure_refinement 'SHELXL-97 (Sheldrick, 1997)'
_computing_structure_solution 'SHELXS-97 (Sheldrick, 1990)'
_diffrn_ambient_temperature 200(2)
_diffrn_measured_fraction_theta_full 0.992
_diffrn_measured_fraction_theta_max 0.992
_diffrn_radiation_monochromator graphite
_diffrn_radiation_probe x-ray
_diffrn_radiation_type MoK\a
_diffrn_radiation_wavelength 0.71073
_diffrn_reflns_av_R_equivalents 0.0524
_diffrn_reflns_av_sigmaI/netI 0.0968
_diffrn_reflns_limit_h_max 50
_diffrn_reflns_limit_h_min -50
_diffrn_reflns_limit_k_max 22
_diffrn_reflns_limit_k_min -22
_diffrn_reflns_limit_l_max 17
_diffrn_reflns_limit_l_min -17
_diffrn_reflns_number 44359
_diffrn_reflns_theta_full 22.38
_diffrn_reflns_theta_max 22.38
_diffrn_reflns_theta_min 1.56
_diffrn_source 'fine-focus sealed tube'
_diffrn_source_type 'stoe ipds1'
_exptl_absorpt_coefficient_mu 2.443
_exptl_absorpt_correction_T_max 0.7576
_exptl_absorpt_correction_T_min 0.6386
_exptl_absorpt_correction_type numerical
_exptl_crystal_colour black
_exptl_crystal_density_diffrn 1.271
_exptl_crystal_density_method 'not measured'
_exptl_crystal_description prism
_exptl_crystal_F_000 6416
_exptl_crystal_size_max 0.310
_exptl_crystal_size_mid 0.160
_exptl_crystal_size_min 0.140
_refine_diff_density_max 2.296
_refine_diff_density_min -0.816
_refine_diff_density_rms 0.100
_refine_ls_abs_structure_details 'Flack H D (1983), Acta Cryst. A39, 876-881'
_refine_ls_abs_structure_Flack -0.004(11)
_refine_ls_extinction_method none
_refine_ls_goodness_of_fit_ref 0.883
_refine_ls_hydrogen_treatment constr
_refine_ls_matrix_type full
_refine_ls_number_parameters 1427
_refine_ls_number_reflns 20193
_refine_ls_number_restraints 32
_refine_ls_restrained_S_all 0.887
_refine_ls_R_factor_all 0.0697
_refine_ls_R_factor_gt 0.0462
_refine_ls_shift/su_max 0.073
_refine_ls_shift/su_mean 0.001
_refine_ls_structure_factor_coef Fsqd
_refine_ls_weighting_details 'calc w=1/[\s^2^(Fo^2^)+(0.0504P)^2^+0.0000P] where P=(Fo^2^+2Fc^2^)/3'
_refine_ls_weighting_scheme calc
_refine_ls_wR_factor_gt 0.0954
_refine_ls_wR_factor_ref 0.1010
_reflns_number_gt 14656
_reflns_number_total 20193
_reflns_threshold_expression >2sigma(I)
_cod_data_source_file b802959h.txt
_cod_data_source_block 11_1c
_cod_original_cell_volume 15903(5)
_cod_original_sg_symbol_H-M 'C c'
_cod_database_code 7004138

loop_
_symmetry_equiv_pos_as_xyz
'x, y, z'
'x, -y, z+1/2'
'x+1/2, y+1/2, z'
'x+1/2, -y+1/2, z+1/2'

loop_
_atom_site_label
_atom_site_type_symbol
_atom_site_fract_x
_atom_site_fract_y
_atom_site_fract_z
_atom_site_U_iso_or_equiv
_atom_site_adp_type
_atom_site_occupancy
_atom_site_symmetry_multiplicity
_atom_site_calc_flag
_atom_site_refinement_flags
_atom_site_disorder_assembly
_atom_site_disorder_group
Ga1 Ga 0.782619(13) 0.74852(4) 0.65331(4) 0.02444(17) Uani 1 1 d . . .
Ga2 Ga 0.823621(14) 0.84835(4) 0.66286(4) 0.0297(2) Uani 1 1 d . . .
Ga3 Ga 0.876777(13) 0.80666(3) 0.72525(4) 0.02243(18) Uani 1 1 d . . .
Ga4 Ga 0.878056(14) 0.68689(3) 0.74271(4) 0.02525(19) Uani 1 1 d . . .
Ga5 Ga 0.826534(15) 0.63982(4) 0.70956(5) 0.0354(2) Uani 1 1 d . . .
Ga6 Ga 0.833196(12) 0.75211(4) 0.78339(3) 0.02145(17) Uani 1 1 d . . .
Ga7 Ga 0.837308(15) 0.73142(4) 0.61200(4) 0.0304(2) Uani 1 1 d . . .
Ga8 Ga 0.775825(15) 0.63628(4) 0.61964(5) 0.0330(2) Uani 1 1 d . . .
Ga9 Ga 0.770809(14) 0.85446(4) 0.58013(4) 0.0295(2) Uani 1 1 d . . .
Ga10 Ga 0.795781(16) 0.78614(4) 0.50245(4) 0.0330(2) Uani 1 1 d . . .
Si1 Si 0.91158(4) 0.89718(9) 0.73592(11) 0.0267(5) Uani 1 1 d . . .
Si2 Si 0.91172(4) 0.59420(9) 0.75186(12) 0.0309(5) Uani 1 1 d . . .
Si3 Si 0.83015(3) 0.76334(9) 0.92802(10) 0.0243(5) Uani 1 1 d . . .
Si4 Si 0.73976(4) 0.55187(9) 0.57923(11) 0.0281(5) Uani 1 1 d . . .
Si5 Si 0.73074(4) 0.92747(9) 0.56952(11) 0.0277(5) Uani 1 1 d . . .
Si6 Si 0.79872(4) 0.76477(9) 0.36038(10) 0.0274(5) Uani 1 1 d . . .
C1 C 0.91691(15) 0.8999(3) 0.6249(4) 0.040(2) Uani 1 1 d . . .
C2 C 0.91969(16) 0.8354(4) 0.5909(5) 0.057(2) Uani 1 1 d . . .
H2A H 0.9212 0.8391 0.5337 0.085 Uiso 1 1 calc R . .
H2B H 0.9022 0.8102 0.5897 0.085 Uiso 1 1 calc R . .
H2C H 0.9375 0.8146 0.6270 0.085 Uiso 1 1 calc R . .
C3 C 0.88810(16) 0.9304(4) 0.5623(5) 0.055(3) Uani 1 1 d . . .
H3A H 0.8903 0.9324 0.5057 0.082 Uiso 1 1 calc R . .
H3B H 0.8854 0.9731 0.5814 0.082 Uiso 1 1 calc R . .
H3C H 0.8708 0.9044 0.5610 0.082 Uiso 1 1 calc R . .
C4 C 0.94361(15) 0.9397(4) 0.6207(5) 0.059(3) Uani 1 1 d . . .
H4A H 0.9438 0.9425 0.5622 0.088 Uiso 1 1 calc R . .
H4B H 0.9620 0.9197 0.6550 0.088 Uiso 1 1 calc R . .
H4C H 0.9421 0.9822 0.6424 0.088 Uiso 1 1 calc R . .
C5 C 0.89511(15) 0.9764(3) 0.7619(5) 0.041(2) Uani 1 1 d . . .
C6 C 0.86269(16) 0.9851(3) 0.7183(5) 0.053(3) Uani 1 1 d . . .
H6A H 0.8567 1.0279 0.7289 0.080 Uiso 1 1 calc R . .
H6B H 0.8513 0.9542 0.7397 0.080 Uiso 1 1 calc R . .
H6C H 0.8588 0.9791 0.6576 0.080 Uiso 1 1 calc R . .
C7 C 0.91141(16) 1.0329(3) 0.7399(5) 0.055(3) Uani 1 1 d . . .
H7A H 0.9054 1.0715 0.7628 0.082 Uiso 1 1 calc R . .
H7B H 0.9065 1.0366 0.6786 0.082 Uiso 1 1 calc R . .
H7C H 0.9329 1.0269 0.7642 0.082 Uiso 1 1 calc R . .
C8 C 0.89862(17) 0.9798(4) 0.8546(5) 0.060(3) Uani 1 1 d . . .
H8A H 0.8916 1.0209 0.8678 0.090 Uiso 1 1 calc R . .
H8B H 0.9196 0.9745 0.8865 0.090 Uiso 1 1 calc R . .
H8C H 0.8869 0.9461 0.8697 0.090 Uiso 1 1 calc R . .
C9 C 0.94863(13) 0.8779(4) 0.8233(5) 0.042(2) Uani 1 1 d . . .
C10 C 0.97002(15) 0.9321(4) 0.8453(5) 0.054(3) Uani 1 1 d . . .
H10A H 0.9873 0.9201 0.8924 0.081 Uiso 1 1 calc R . .
H10B H 0.9602 0.9687 0.8615 0.081 Uiso 1 1 calc R . .
H10C H 0.9765 0.9430 0.7964 0.081 Uiso 1 1 calc R . .
C11 C 0.96461(16) 0.8244(4) 0.7893(6) 0.060(3) Uani 1 1 d . . .
H11A H 0.9833 0.8136 0.8321 0.091 Uiso 1 1 calc R . .
H11B H 0.9688 0.8391 0.7382 0.091 Uiso 1 1 calc R . .
H11C H 0.9518 0.7871 0.7761 0.091 Uiso 1 1 calc R . .
C12 C 0.94319(17) 0.8511(4) 0.9012(4) 0.060(3) Uani 1 1 d . . .
H12A H 0.9620 0.8365 0.9402 0.090 Uiso 1 1 calc R . .
H12B H 0.9293 0.8155 0.8856 0.090 Uiso 1 1 calc R . .
H12C H 0.9347 0.8839 0.9285 0.090 Uiso 1 1 calc R . .
C13 C 0.89005(17) 0.5155(4) 0.7420(5) 0.108(4) Uani 1 1 d D . .
C14 C 0.8698(2) 0.5098(6) 0.6462(8) 0.207(7) Uani 1 1 d D . .
H14A H 0.8640 0.4656 0.6335 0.311 Uiso 1 1 calc R . .
H14B H 0.8811 0.5243 0.6090 0.311 Uiso 1 1 calc R . .
H14C H 0.8521 0.5360 0.6375 0.311 Uiso 1 1 calc R . .
C15 C 0.87119(19) 0.5113(4) 0.8022(6) 0.082(3) Uani 1 1 d D . .
H15A H 0.8602 0.4713 0.7929 0.124 Uiso 1 1 calc R . .
H15B H 0.8572 0.5466 0.7917 0.124 Uiso 1 1 calc R . .
H15C H 0.8841 0.5131 0.8604 0.124 Uiso 1 1 calc R . .
C16 C 0.91136(19) 0.4577(4) 0.7697(9) 0.112(5) Uani 1 1 d D . .
H16A H 0.8997 0.4186 0.7597 0.168 Uiso 1 1 calc R . .
H16B H 0.9222 0.4613 0.8297 0.168 Uiso 1 1 calc R . .
H16C H 0.9255 0.4569 0.7369 0.168 Uiso 1 1 calc R . .
C17 C 0.92731(18) 0.6055(4) 0.6551(5) 0.130(4) Uani 1 1 d D . .
C18 C 0.90319(17) 0.6232(5) 0.5774(4) 0.071(3) Uani 1 1 d D . .
H18A H 0.9118 0.6325 0.5321 0.107 Uiso 1 1 calc R . .
H18B H 0.8928 0.6606 0.5887 0.107 Uiso 1 1 calc R . .
H18C H 0.8892 0.5880 0.5605 0.107 Uiso 1 1 calc R . .
C19 C 0.94051(19) 0.5417(4) 0.6335(6) 0.088(4) Uani 1 1 d D . .
H19A H 0.9480 0.5481 0.5853 0.133 Uiso 1 1 calc R . .
H19B H 0.9250 0.5093 0.6196 0.133 Uiso 1 1 calc R . .
H19C H 0.9568 0.5279 0.6822 0.133 Uiso 1 1 calc R . .
C20 C 0.9503(2) 0.6623(5) 0.6799(13) 0.314(7) Uani 1 1 d D . .
H20A H 0.9650 0.6581 0.6494 0.471 Uiso 1 1 calc R . .
H20B H 0.9604 0.6612 0.7406 0.471 Uiso 1 1 calc R . .
H20C H 0.9398 0.7024 0.6650 0.471 Uiso 1 1 calc R . .
C21 C 0.94418(16) 0.5988(3) 0.8529(6) 0.123(4) Uani 1 1 d D . .
C22 C 0.97256(14) 0.5649(4) 0.8482(5) 0.058(3) Uani 1 1 d D . .
H22A H 0.9743 0.5690 0.7913 0.087 Uiso 1 1 calc R . .
H22B H 0.9715 0.5200 0.8617 0.087 Uiso 1 1 calc R . .
H22C H 0.9899 0.5840 0.8888 0.087 Uiso 1 1 calc R . .
C23 C 0.95203(16) 0.6657(3) 0.8825(5) 0.060(3) Uani 1 1 d D . .
H23A H 0.9627 0.6858 0.8473 0.089 Uiso 1 1 calc R . .
H23B H 0.9646 0.6653 0.9412 0.089 Uiso 1 1 calc R . .
H23C H 0.9338 0.6894 0.8782 0.089 Uiso 1 1 calc R . .
C24 C 0.9334(3) 0.5676(7) 0.9269(7) 0.236(7) Uani 1 1 d D . .
H24A H 0.9429 0.5895 0.9801 0.354 Uiso 1 1 calc R . .
H24B H 0.9389 0.5229 0.9326 0.354 Uiso 1 1 calc R . .
H24C H 0.9118 0.5716 0.9131 0.354 Uiso 1 1 calc R . .
C25 C 0.85527(14) 0.6984(4) 0.9950(4) 0.047(2) Uani 1 1 d . . .
C26 C 0.86122(16) 0.7101(5) 1.0911(4) 0.061(3) Uani 1 1 d . . .
H26A H 0.8755 0.6789 1.1231 0.091 Uiso 1 1 calc R . .
H26B H 0.8426 0.7060 1.1051 0.091 Uiso 1 1 calc R . .
H26C H 0.8693 0.7527 1.1055 0.091 Uiso 1 1 calc R . .
C27 C 0.84166(17) 0.6335(4) 0.9737(5) 0.053(2) Uani 1 1 d . . .
H27A H 0.8562 0.6012 1.0011 0.080 Uiso 1 1 calc R . .
H27B H 0.8357 0.6273 0.9125 0.080 Uiso 1 1 calc R . .
H27C H 0.8242 0.6298 0.9935 0.080 Uiso 1 1 calc R . .
C28 C 0.88572(15) 0.6939(5) 0.9802(5) 0.067(3) Uani 1 1 d . . .
H28A H 0.8978 0.6619 1.0176 0.100 Uiso 1 1 calc R . .
H28B H 0.8957 0.7349 0.9919 0.100 Uiso 1 1 calc R . .
H28C H 0.8831 0.6821 0.9215 0.100 Uiso 1 1 calc R . .
C29 C 0.84361(14) 0.8481(3) 0.9704(4) 0.036(2) Uani 1 1 d . . .
C30 C 0.87764(17) 0.8505(4) 0.9913(5) 0.062(3) Uani 1 1 d . . .
H30A H 0.8845 0.8941 1.0037 0.092 Uiso 1 1 calc R . .
H30B H 0.8834 0.8350 0.9430 0.092 Uiso 1 1 calc R . .
H30C H 0.8867 0.8238 1.0403 0.092 Uiso 1 1 calc R . .
C31 C 0.83103(16) 0.8990(4) 0.9019(5) 0.051(2) Uani 1 1 d . . .
H31A H 0.8404 0.9398 0.9214 0.077 Uiso 1 1 calc R . .
H31B H 0.8095 0.9025 0.8911 0.077 Uiso 1 1 calc R . .
H31C H 0.8352 0.8869 0.8499 0.077 Uiso 1 1 calc R . .
C32 C 0.83555(17) 0.8674(4) 1.0480(5) 0.060(3) Uani 1 1 d . . .
H32A H 0.8462 0.9061 1.0713 0.090 Uiso 1 1 calc R . .
H32B H 0.8411 0.8336 1.0900 0.090 Uiso 1 1 calc R . .
H32C H 0.8141 0.8749 1.0330 0.090 Uiso 1 1 calc R . .
C33 C 0.78855(11) 0.7500(4) 0.9244(3) 0.0282(17) Uani 1 1 d . . .
C34 C 0.78549(13) 0.7399(4) 1.0123(4) 0.038(2) Uani 1 1 d . . .
H34A H 0.7644 0.7369 1.0084 0.057 Uiso 1 1 calc R . .
H34B H 0.7944 0.7756 1.0485 0.057 Uiso 1 1 calc R . .
H34C H 0.7956 0.7008 1.0364 0.057 Uiso 1 1 calc R . .
C35 C 0.77432(14) 0.6960(3) 0.8700(4) 0.037(2) Uani 1 1 d . . .
H35A H 0.7539 0.6910 0.8717 0.055 Uiso 1 1 calc R . .
H35B H 0.7855 0.6573 0.8904 0.055 Uiso 1 1 calc R . .
H35C H 0.7742 0.7042 0.8119 0.055 Uiso 1 1 calc R . .
C36 C 0.77072(14) 0.8081(4) 0.8859(4) 0.043(2) Uani 1 1 d . . .
H36A H 0.7500 0.8022 0.8841 0.065 Uiso 1 1 calc R . .
H36B H 0.7718 0.8144 0.8287 0.065 Uiso 1 1 calc R . .
H36C H 0.7788 0.8452 0.9203 0.065 Uiso 1 1 calc R . .
C37 C 0.72971(15) 0.5320(4) 0.6800(4) 0.044(2) Uani 1 1 d . . .
C38 C 0.70919(18) 0.5844(6) 0.6985(5) 0.088(4) Uani 1 1 d . . .
H38A H 0.7070 0.5776 0.7545 0.133 Uiso 1 1 calc R . .
H38B H 0.6897 0.5824 0.6561 0.133 Uiso 1 1 calc R . .
H38C H 0.7180 0.6260 0.6965 0.133 Uiso 1 1 calc R . .
C39 C 0.75731(16) 0.5340(4) 0.7568(4) 0.054(3) Uani 1 1 d . . .
H39A H 0.7515 0.5285 0.8081 0.081 Uiso 1 1 calc R . .
H39B H 0.7673 0.5747 0.7588 0.081 Uiso 1 1 calc R . .
H39C H 0.7708 0.4999 0.7528 0.081 Uiso 1 1 calc R . .
C40 C 0.71417(17) 0.4689(5) 0.6769(5) 0.066(3) Uani 1 1 d . . .
H40A H 0.7072 0.4647 0.7263 0.099 Uiso 1 1 calc R . .
H40B H 0.7281 0.4346 0.6766 0.099 Uiso 1 1 calc R . .
H40C H 0.6972 0.4666 0.6256 0.099 Uiso 1 1 calc R . .
C41 C 0.76059(14) 0.4811(3) 0.5471(4) 0.0319(18) Uani 1 1 d . . .
C42 C 0.74004(16) 0.4300(3) 0.5006(5) 0.050(2) Uani 1 1 d . . .
H42A H 0.7515 0.3976 0.4821 0.075 Uiso 1 1 calc R . .
H42B H 0.7253 0.4482 0.4514 0.075 Uiso 1 1 calc R . .
H42C H 0.7299 0.4109 0.5379 0.075 Uiso 1 1 calc R . .
C43 C 0.78275(17) 0.4512(4) 0.6224(4) 0.047(2) Uani 1 1 d . . .
H43A H 0.7926 0.4159 0.6038 0.070 Uiso 1 1 calc R . .
H43B H 0.7724 0.4356 0.6614 0.070 Uiso 1 1 calc R . .
H43C H 0.7976 0.4827 0.6510 0.070 Uiso 1 1 calc R . .
C44 C 0.77869(15) 0.5070(4) 0.4919(5) 0.049(2) Uani 1 1 d . . .
H44A H 0.7898 0.4725 0.4763 0.074 Uiso 1 1 calc R . .
H44B H 0.7926 0.5392 0.5233 0.074 Uiso 1 1 calc R . .
H44C H 0.7653 0.5259 0.4409 0.074 Uiso 1 1 calc R . .
C45 C 0.70574(13) 0.5795(3) 0.4887(4) 0.036(2) Uani 1 1 d . . .
C46 C 0.71278(17) 0.5795(4) 0.4053(5) 0.061(3) Uani 1 1 d . . .
H46A H 0.6959 0.5968 0.3611 0.091 Uiso 1 1 calc R . .
H46B H 0.7166 0.5361 0.3908 0.091 Uiso 1 1 calc R . .
H46C H 0.7304 0.6055 0.4104 0.091 Uiso 1 1 calc R . .
C47 C 0.69751(16) 0.6468(4) 0.5001(6) 0.068(3) Uani 1 1 d . . .
H47A H 0.6788 0.6572 0.4573 0.102 Uiso 1 1 calc R . .
H47B H 0.7132 0.6751 0.4941 0.102 Uiso 1 1 calc R . .
H47C H 0.6952 0.6520 0.5562 0.102 Uiso 1 1 calc R . .
C48 C 0.67828(15) 0.5377(4) 0.4798(5) 0.052(2) Uani 1 1 d . . .
H48A H 0.6613 0.5552 0.4361 0.078 Uiso 1 1 calc R . .
H48B H 0.6738 0.5365 0.5335 0.078 Uiso 1 1 calc R . .
H48C H 0.6823 0.4948 0.4639 0.078 Uiso 1 1 calc R . .
C49 C 0.72689(15) 0.9414(4) 0.6799(4) 0.043(2) Uani 1 1 d . . .
C50 C 0.75788(15) 0.9496(4) 0.7445(4) 0.048(2) Uani 1 1 d . . .
H50A H 0.7562 0.9461 0.8016 0.072 Uiso 1 1 calc R . .
H50B H 0.7658 0.9912 0.7372 0.072 Uiso 1 1 calc R . .
H50C H 0.7712 0.9166 0.7358 0.072 Uiso 1 1 calc R . .
C51 C 0.70797(17) 0.9993(4) 0.6845(5) 0.062(3) Uani 1 1 d . . .
H51A H 0.7067 1.0037 0.7419 0.092 Uiso 1 1 calc R . .
H51B H 0.6880 0.9941 0.6451 0.092 Uiso 1 1 calc R . .
H51C H 0.7171 1.0373 0.6696 0.092 Uiso 1 1 calc R . .
C52 C 0.71371(16) 0.8836(5) 0.7087(5) 0.068(3) Uani 1 1 d . . .
H52A H 0.7136 0.8896 0.7669 0.101 Uiso 1 1 calc R . .
H52B H 0.7257 0.8464 0.7055 0.101 Uiso 1 1 calc R . .
H52C H 0.6933 0.8773 0.6723 0.101 Uiso 1 1 calc R . .
C53 C 0.74181(17) 1.0041(4) 0.5249(5) 0.052(2) Uani 1 1 d . . .
C54 C 0.7150(2) 1.0491(4) 0.4848(6) 0.080(3) Uani 1 1 d . . .
H54A H 0.7218 1.0854 0.4591 0.120 Uiso 1 1 calc R . .
H54B H 0.7067 1.0640 0.5286 0.120 Uiso 1 1 calc R . .
H54C H 0.6998 1.0262 0.4416 0.120 Uiso 1 1 calc R . .
C55 C 0.76422(18) 1.0425(4) 0.5889(6) 0.065(3) Uani 1 1 d . . .
H55A H 0.7702 1.0789 0.5613 0.097 Uiso 1 1 calc R . .
H55B H 0.7817 1.0164 0.6155 0.097 Uiso 1 1 calc R . .
H55C H 0.7555 1.0574 0.6319 0.097 Uiso 1 1 calc R . .
C56 C 0.7568(2) 0.9897(4) 0.4558(5) 0.073(3) Uani 1 1 d . . .
H56A H 0.7603 1.0294 0.4300 0.110 Uiso 1 1 calc R . .
H56B H 0.7438 0.9625 0.4126 0.110 Uiso 1 1 calc R . .
H56C H 0.7757 0.9682 0.4811 0.110 Uiso 1 1 calc R . .
C57 C 0.69543(14) 0.8879(4) 0.4936(5) 0.046(2) Uani 1 1 d . . .
C58 C 0.6972(2) 0.8911(5) 0.4022(6) 0.080(3) Uani 1 1 d . . .
H58A H 0.6797 0.8708 0.3639 0.120 Uiso 1 1 calc R . .
H58B H 0.7152 0.8693 0.3992 0.120 Uiso 1 1 calc R . .
H58C H 0.6980 0.9354 0.3858 0.120 Uiso 1 1 calc R . .
C59 C 0.66645(17) 0.9199(5) 0.4965(6) 0.077(3) Uani 1 1 d . . .
H59A H 0.6495 0.8996 0.4558 0.116 Uiso 1 1 calc R . .
H59B H 0.6669 0.9648 0.4824 0.116 Uiso 1 1 calc R . .
H59C H 0.6645 0.9158 0.5532 0.116 Uiso 1 1 calc R . .
C60 C 0.69403(18) 0.8186(4) 0.5147(7) 0.075(3) Uani 1 1 d . . .
H60A H 0.6764 0.7994 0.4753 0.113 Uiso 1 1 calc R . .
H60B H 0.6929 0.8144 0.5722 0.113 Uiso 1 1 calc R . .
H60C H 0.7119 0.7971 0.5102 0.113 Uiso 1 1 calc R . .
C61 C 0.81380(17) 0.6827(4) 0.3491(4) 0.047(2) Uani 1 1 d . . .
C62 C 0.82289(17) 0.6751(4) 0.2675(4) 0.048(2) Uani 1 1 d . . .
H62A H 0.8293 0.6315 0.2634 0.071 Uiso 1 1 calc R . .
H62B H 0.8392 0.7041 0.2691 0.071 Uiso 1 1 calc R . .
H62C H 0.8059 0.6848 0.2185 0.071 Uiso 1 1 calc R . .
C63 C 0.84133(18) 0.6640(4) 0.4199(5) 0.063(3) Uani 1 1 d . . .
H63A H 0.8464 0.6199 0.4124 0.095 Uiso 1 1 calc R . .
H63B H 0.8374 0.6686 0.4741 0.095 Uiso 1 1 calc R . .
H63C H 0.8579 0.6913 0.4188 0.095 Uiso 1 1 calc R . .
C64 C 0.7901(2) 0.6317(4) 0.3499(6) 0.077(3) Uani 1 1 d . . .
H64A H 0.7980 0.5897 0.3445 0.116 Uiso 1 1 calc R . .
H64B H 0.7721 0.6391 0.3027 0.116 Uiso 1 1 calc R . .
H64C H 0.7852 0.6343 0.4030 0.116 Uiso 1 1 calc R . .
C65 C 0.75762(16) 0.7718(4) 0.2876(4) 0.047(2) Uani 1 1 d . . .
C66 C 0.74915(19) 0.8450(4) 0.2849(5) 0.063(3) Uani 1 1 d . . .
H66A H 0.7281 0.8505 0.2535 0.094 Uiso 1 1 calc R . .
H66B H 0.7613 0.8688 0.2571 0.094 Uiso 1 1 calc R . .
H66C H 0.7528 0.8608 0.3424 0.094 Uiso 1 1 calc R . .
C67 C 0.73657(14) 0.7420(4) 0.3251(4) 0.050(2) Uani 1 1 d . . .
H67A H 0.7163 0.7473 0.2874 0.075 Uiso 1 1 calc R . .
H67B H 0.7382 0.7619 0.3795 0.075 Uiso 1 1 calc R . .
H67C H 0.7411 0.6969 0.3336 0.075 Uiso 1 1 calc R . .
C68 C 0.75304(17) 0.7505(5) 0.1983(4) 0.062(3) Uani 1 1 d . . .
H68A H 0.7323 0.7571 0.1653 0.093 Uiso 1 1 calc R . .
H68B H 0.7579 0.7056 0.1979 0.093 Uiso 1 1 calc R . .
H68C H 0.7659 0.7750 0.1736 0.093 Uiso 1 1 calc R . .
C69 C 0.82305(17) 0.8325(4) 0.3408(5) 0.049(2) Uani 1 1 d . . .
C70 C 0.81855(18) 0.8939(4) 0.3780(5) 0.057(2) Uani 1 1 d . . .
H70A H 0.8341 0.9234 0.3750 0.085 Uiso 1 1 calc R . .
H70B H 0.8194 0.8876 0.4370 0.085 Uiso 1 1 calc R . .
H70C H 0.7991 0.9111 0.3468 0.085 Uiso 1 1 calc R . .
C71 C 0.85674(17) 0.8155(5) 0.3836(6) 0.071(3) Uani 1 1 d . . .
H71A H 0.8693 0.8479 0.3697 0.107 Uiso 1 1 calc R . .
H71B H 0.8611 0.7744 0.3629 0.107 Uiso 1 1 calc R . .
H71C H 0.8608 0.8135 0.4448 0.107 Uiso 1 1 calc R . .
C72 C 0.81965(17) 0.8413(4) 0.2464(4) 0.050(2) Uani 1 1 d . . .
H72A H 0.8327 0.8754 0.2394 0.075 Uiso 1 1 calc R . .
H72B H 0.7990 0.8520 0.2162 0.075 Uiso 1 1 calc R . .
H72C H 0.8251 0.8020 0.2236 0.075 Uiso 1 1 calc R . .
C73 C 0.53780(17) 0.9347(4) 0.1106(6) 0.068(3) Uani 1 1 d . . .
C74 C 0.5354(2) 0.8857(6) 0.1797(7) 0.110(4) Uani 1 1 d . . .
H74A H 0.5237 0.9042 0.2135 0.165 Uiso 1 1 calc R . .
H74B H 0.5553 0.8753 0.2164 0.165 Uiso 1 1 calc R . .
H74C H 0.5256 0.8472 0.1523 0.165 Uiso 1 1 calc R . .
C75 C 0.51136(19) 0.9240(6) 0.0334(7) 0.108(5) Uani 1 1 d . . .
H75A H 0.4931 0.9242 0.0497 0.163 Uiso 1 1 calc R . .
H75B H 0.5134 0.8831 0.0082 0.163 Uiso 1 1 calc R . .
H75C H 0.5105 0.9577 -0.0076 0.163 Uiso 1 1 calc R . .
C76 C 0.5348(2) 1.0021(5) 0.1364(9) 0.140(5) Uani 1 1 d . . .
H76A H 0.5146 1.0094 0.1381 0.210 Uiso 1 1 calc R . .
H76B H 0.5392 1.0309 0.0956 0.210 Uiso 1 1 calc R . .
H76C H 0.5488 1.0098 0.1923 0.210 Uiso 1 1 calc R . .
C77 C 0.58096(18) 0.9811(4) 0.0108(5) 0.053(2) Uani 1 1 d . . .
C78 C 0.5538(2) 0.9946(6) -0.0609(7) 0.104(4) Uani 1 1 d . . .
H78A H 0.5576 1.0305 -0.0932 0.156 Uiso 1 1 calc R . .
H78B H 0.5373 1.0047 -0.0390 0.156 Uiso 1 1 calc R . .
H78C H 0.5487 0.9574 -0.0974 0.156 Uiso 1 1 calc R . .
C79 C 0.5928(2) 1.0453(4) 0.0524(6) 0.088(4) Uani 1 1 d . . .
H79A H 0.5989 1.0716 0.0121 0.132 Uiso 1 1 calc R . .
H79B H 0.6099 1.0379 0.1022 0.132 Uiso 1 1 calc R . .
H79C H 0.5771 1.0668 0.0692 0.132 Uiso 1 1 calc R . .
C80 C 0.6052(2) 0.9588(5) -0.0280(6) 0.084(3) Uani 1 1 d . . .
H80A H 0.6068 0.9892 -0.0707 0.125 Uiso 1 1 calc R . .
H80B H 0.5998 0.9172 -0.0541 0.125 Uiso 1 1 calc R . .
H80C H 0.6242 0.9558 0.0163 0.125 Uiso 1 1 calc R . .
C81 C 0.60823(15) 0.9101(3) 0.1848(5) 0.043(2) Uani 1 1 d . . .
C82 C 0.6097(2) 0.9630(5) 0.2501(6) 0.097(4) Uani 1 1 d . . .
H82A H 0.6245 0.9519 0.3035 0.146 Uiso 1 1 calc R . .
H82B H 0.5903 0.9676 0.2591 0.146 Uiso 1 1 calc R . .
H82C H 0.6153 1.0029 0.2292 0.146 Uiso 1 1 calc R . .
C83 C 0.63634(19) 0.9096(6) 0.1638(6) 0.092(4) Uani 1 1 d . . .
H83A H 0.6505 0.9382 0.2018 0.137 Uiso 1 1 calc R . .
H83B H 0.6327 0.9236 0.1055 0.137 Uiso 1 1 calc R . .
H83C H 0.6445 0.8667 0.1702 0.137 Uiso 1 1 calc R . .
C84 C 0.6069(2) 0.8495(5) 0.2309(6) 0.100(4) Uani 1 1 d . . .
H84A H 0.6264 0.8405 0.2705 0.151 Uiso 1 1 calc R . .
H84B H 0.6010 0.8148 0.1903 0.151 Uiso 1 1 calc R . .
H84C H 0.5923 0.8538 0.2618 0.151 Uiso 1 1 calc R . .
C85 C 0.62914(16) 0.7979(4) -0.2224(5) 0.058(2) Uani 1 1 d . . .
C86 C 0.59652(19) 0.8045(5) -0.2790(6) 0.093(4) Uani 1 1 d . . .
H86A H 0.5960 0.8275 -0.3305 0.139 Uiso 1 1 calc R . .
H86B H 0.5851 0.8279 -0.2485 0.139 Uiso 1 1 calc R . .
H86C H 0.5879 0.7625 -0.2937 0.139 Uiso 1 1 calc R . .
C87 C 0.6476(2) 0.7770(6) -0.2822(5) 0.089(4) Uani 1 1 d . . .
H87A H 0.6458 0.8092 -0.3257 0.133 Uiso 1 1 calc R . .
H87B H 0.6399 0.7367 -0.3089 0.133 Uiso 1 1 calc R . .
H87C H 0.6685 0.7721 -0.2494 0.133 Uiso 1 1 calc R . .
C88 C 0.6405(2) 0.8626(4) -0.1849(7) 0.087(3) Uani 1 1 d . . .
H88A H 0.6401 0.8922 -0.2304 0.130 Uiso 1 1 calc R . .
H88B H 0.6608 0.8584 -0.1475 0.130 Uiso 1 1 calc R . .
H88C H 0.6276 0.8785 -0.1529 0.130 Uiso 1 1 calc R . .
C89 C 0.66799(13) 0.7450(4) -0.0411(5) 0.049(2) Uani 1 1 d . . .
C90 C 0.66570(17) 0.8054(5) 0.0090(5) 0.067(3) Uani 1 1 d . . .
H90A H 0.6853 0.8158 0.0476 0.100 Uiso 1 1 calc R . .
H90B H 0.6518 0.7981 0.0413 0.100 Uiso 1 1 calc R . .
H90C H 0.6586 0.8406 -0.0302 0.100 Uiso 1 1 calc R . .
C91 C 0.69622(15) 0.7538(5) -0.0669(6) 0.082(3) Uani 1 1 d . . .
H91A H 0.7134 0.7572 -0.0164 0.123 Uiso 1 1 calc R . .
H91B H 0.6945 0.7924 -0.1005 0.123 Uiso 1 1 calc R . .
H91C H 0.6988 0.7174 -0.1004 0.123 Uiso 1 1 calc R . .
C92 C 0.6716(2) 0.6898(5) 0.0169(6) 0.078(3) Uani 1 1 d . . .
H92A H 0.6895 0.6955 0.0648 0.118 Uiso 1 1 calc R . .
H92B H 0.6734 0.6511 -0.0133 0.118 Uiso 1 1 calc R . .
H92C H 0.6543 0.6867 0.0373 0.118 Uiso 1 1 calc R . .
C93 C 0.62847(17) 0.6510(4) -0.1800(5) 0.053(2) Uani 1 1 d . . .
C94 C 0.6563(2) 0.6237(5) -0.1928(7) 0.098(3) Uani 1 1 d . . .
H94A H 0.6532 0.5787 -0.2065 0.147 Uiso 1 1 calc R . .
H94B H 0.6729 0.6288 -0.1411 0.147 Uiso 1 1 calc R . .
H94C H 0.6608 0.6459 -0.2391 0.147 Uiso 1 1 calc R . .
C95 C 0.62101(19) 0.6044(4) -0.1156(6) 0.068(3) Uani 1 1 d . . .
H95A H 0.6169 0.5623 -0.1408 0.103 Uiso 1 1 calc R . .
H95B H 0.6035 0.6198 -0.1016 0.103 Uiso 1 1 calc R . .
H95C H 0.6379 0.6022 -0.0643 0.103 Uiso 1 1 calc R . .
C96 C 0.6025(2) 0.6477(5) -0.2616(6) 0.089(4) Uani 1 1 d . . .
H96A H 0.5972 0.6034 -0.2754 0.134 Uiso 1 1 calc R . .
H96B H 0.6084 0.6671 -0.3075 0.134 Uiso 1 1 calc R . .
H96C H 0.5854 0.6703 -0.2541 0.134 Uiso 1 1 calc R . .
C97 C 0.48581(14) 0.8255(4) -0.2837(5) 0.041(2) Uani 1 1 d . . .
C98 C 0.4579(2) 0.8338(5) -0.3544(6) 0.101(4) Uani 1 1 d . . .
H98A H 0.4576 0.8762 -0.3782 0.152 Uiso 1 1 calc R . .
H98B H 0.4408 0.8285 -0.3335 0.152 Uiso 1 1 calc R . .
H98C H 0.4571 0.8022 -0.3980 0.152 Uiso 1 1 calc R . .
C99 C 0.4891(2) 0.8829(4) -0.2268(6) 0.085(4) Uani 1 1 d . . .
H99A H 0.4879 0.9214 -0.2603 0.127 Uiso 1 1 calc R . .
H99B H 0.5084 0.8813 -0.1833 0.127 Uiso 1 1 calc R . .
H99C H 0.4733 0.8829 -0.2001 0.127 Uiso 1 1 calc R . .
C100 C 0.5112(2) 0.8293(5) -0.3180(7) 0.119(3) Uani 1 1 d . . .
H10D H 0.5111 0.8704 -0.3449 0.178 Uiso 1 1 calc R . .
H10E H 0.5095 0.7956 -0.3595 0.178 Uiso 1 1 calc R . .
H10F H 0.5297 0.8242 -0.2722 0.178 Uiso 1 1 calc R . .
C101 C 0.45685(13) 0.7438(4) -0.1647(4) 0.043(2) Uani 1 1 d . . .
C102 C 0.42633(17) 0.7448(10) -0.2233(8) 0.190(9) Uani 1 1 d . . .
H10G H 0.4121 0.7429 -0.1912 0.285 Uiso 1 1 calc R . .
H10H H 0.4234 0.7083 -0.2611 0.285 Uiso 1 1 calc R . .
H10I H 0.4233 0.7838 -0.2565 0.285 Uiso 1 1 calc R . .
C103 C 0.4594(3) 0.7935(7) -0.1019(9) 0.179(6) Uani 1 1 d . . .
H10J H 0.4601 0.7743 -0.0478 0.268 Uiso 1 1 calc R . .
H10K H 0.4422 0.8217 -0.1202 0.268 Uiso 1 1 calc R . .
H10L H 0.4776 0.8177 -0.0957 0.268 Uiso 1 1 calc R . .
C104 C 0.4600(2) 0.6867(5) -0.1107(7) 0.114(4) Uani 1 1 d . . .
H10M H 0.4456 0.6886 -0.0791 0.171 Uiso 1 1 calc R . .
H10N H 0.4801 0.6851 -0.0714 0.171 Uiso 1 1 calc R . .
H10O H 0.4564 0.6489 -0.1462 0.171 Uiso 1 1 calc R . .
C105 C 0.48833(16) 0.6737(4) -0.2858(5) 0.045(2) Uani 1 1 d . . .
C106 C 0.4592(3) 0.6618(6) -0.3514(7) 0.138(6) Uani 1 1 d . . .
H10P H 0.4605 0.6229 -0.3820 0.208 Uiso 1 1 calc R . .
H10Q H 0.4544 0.6973 -0.3908 0.208 Uiso 1 1 calc R . .
H10R H 0.4436 0.6573 -0.3241 0.208 Uiso 1 1 calc R . .
C107 C 0.5123(3) 0.6784(5) -0.3237(9) 0.165(5) Uani 1 1 d . . .
H10S H 0.5175 0.6361 -0.3385 0.248 Uiso 1 1 calc R . .
H10T H 0.5297 0.6979 -0.2835 0.248 Uiso 1 1 calc R . .
H10U H 0.5058 0.7045 -0.3746 0.248 Uiso 1 1 calc R . .
C108 C 0.4935(2) 0.6148(4) -0.2347(6) 0.083(4) Uani 1 1 d . . .
H10V H 0.4877 0.5782 -0.2721 0.124 Uiso 1 1 calc R . .
H10W H 0.4816 0.6157 -0.1957 0.124 Uiso 1 1 calc R . .
H10X H 0.5146 0.6116 -0.2028 0.124 Uiso 1 1 calc R . .
C109 C 0.54682(16) 0.5451(4) 0.0547(5) 0.049(2) Uani 1 1 d . . .
C110 C 0.5562(2) 0.5346(4) -0.0232(5) 0.069(3) Uani 1 1 d . . .
H11D H 0.5454 0.4984 -0.0545 0.104 Uiso 1 1 calc R . .
H11E H 0.5776 0.5262 -0.0068 0.104 Uiso 1 1 calc R . .
H11F H 0.5517 0.5724 -0.0588 0.104 Uiso 1 1 calc R . .
C111 C 0.51343(17) 0.5573(4) 0.0257(6) 0.066(3) Uani 1 1 d . . .
H11G H 0.5035 0.5248 -0.0149 0.099 Uiso 1 1 calc R . .
H11H H 0.5095 0.5990 -0.0009 0.099 Uiso 1 1 calc R . .
H11I H 0.5059 0.5560 0.0744 0.099 Uiso 1 1 calc R . .
C112 C 0.5511(2) 0.4816(4) 0.1027(6) 0.065(3) Uani 1 1 d . . .
H11J H 0.5389 0.4490 0.0665 0.098 Uiso 1 1 calc R . .
H11K H 0.5450 0.4863 0.1536 0.098 Uiso 1 1 calc R . .
H11L H 0.5720 0.4692 0.1183 0.098 Uiso 1 1 calc R . .
C113 C 0.54650(19) 0.6469(4) 0.1952(5) 0.066(3) Uani 1 1 d . . .
C114 C 0.5668(2) 0.6952(5) 0.2580(6) 0.092(4) Uani 1 1 d . . .
H11M H 0.5578 0.7061 0.3019 0.138 Uiso 1 1 calc R . .
H11N H 0.5691 0.7335 0.2274 0.138 Uiso 1 1 calc R . .
H11O H 0.5864 0.6763 0.2839 0.138 Uiso 1 1 calc R . .
C115 C 0.5184(2) 0.6848(5) 0.1465(6) 0.080(3) Uani 1 1 d . . .
H11P H 0.5088 0.7017 0.1864 0.119 Uiso 1 1 calc R . .
H11Q H 0.5046 0.6568 0.1064 0.119 Uiso 1 1 calc R . .
H11R H 0.5242 0.7197 0.1161 0.119 Uiso 1 1 calc R . .
C116 C 0.5380(2) 0.5953(5) 0.2489(6) 0.082(3) Uani 1 1 d . . .
H11S H 0.5261 0.6140 0.2819 0.123 Uiso 1 1 calc R . .
H11T H 0.5561 0.5767 0.2870 0.123 Uiso 1 1 calc R . .
H11U H 0.5264 0.5624 0.2120 0.123 Uiso 1 1 calc R . .
C117 C 0.60882(17) 0.5964(4) 0.1803(5) 0.053(3) Uani 1 1 d . . .
C118 C 0.62234(17) 0.5589(5) 0.1236(7) 0.080(3) Uani 1 1 d . . .
H11V H 0.6439 0.5651 0.1417 0.120 Uiso 1 1 calc R . .
H11W H 0.6140 0.5734 0.0654 0.120 Uiso 1 1 calc R . .
H11X H 0.6179 0.5140 0.1272 0.120 Uiso 1 1 calc R . .
C119 C 0.62672(18) 0.6548(5) 0.2037(6) 0.085(4) Uani 1 1 d . . .
H11Y H 0.6473 0.6436 0.2344 0.127 Uiso 1 1 calc R . .
H11Z H 0.6185 0.6811 0.2395 0.127 Uiso 1 1 calc R . .
H12D H 0.6263 0.6782 0.1526 0.127 Uiso 1 1 calc R . .
C120 C 0.6122(2) 0.5567(5) 0.2577(6) 0.082(3) Uani 1 1 d . . .
H12E H 0.6323 0.5391 0.2769 0.123 Uiso 1 1 calc R . .
H12F H 0.5977 0.5221 0.2442 0.123 Uiso 1 1 calc R . .
H12G H 0.6088 0.5829 0.3023 0.123 Uiso 1 1 calc R . .
Ga11 Ga 0.568253(14) 0.81868(3) 0.01019(4) 0.02536(19) Uani 1 1 d . . .
Ga12 Ga 0.591012(12) 0.75006(4) -0.07872(4) 0.02281(17) Uani 1 1 d . . .
Ga13 Ga 0.535066(13) 0.75236(4) -0.10851(4) 0.02371(17) Uani 1 1 d . . .
Ga14 Ga 0.567198(15) 0.69941(3) 0.02302(4) 0.0265(2) Uani 1 1 d . . .
Si7 Si 0.57447(4) 0.91884(10) 0.08623(13) 0.0362(6) Uani 1 1 d . . .
Si8 Si 0.63193(3) 0.73630(9) -0.13707(11) 0.0296(5) Uani 1 1 d . . .
Si9 Si 0.48785(3) 0.74840(10) -0.21876(10) 0.0268(5) Uani 1 1 d . . .
Si10 Si 0.56779(4) 0.61425(10) 0.12049(13) 0.0370(6) Uani 1 1 d . . .
O1 O 0.56062(12) 0.6901(4) 0.4909(8) 0.094(4) Uiso 0.50 1 d PD A 1
C121 C 0.5913(2) 0.7132(7) 0.4849(14) 0.125(9) Uiso 0.50 1 d PD A 1
H12H H 0.6069 0.7100 0.5398 0.150 Uiso 0.50 1 calc PR A 1
H12I H 0.5975 0.6891 0.4421 0.150 Uiso 0.50 1 calc PR A 1
C122 C 0.5842(3) 0.7834(8) 0.458(2) 0.152(12) Uiso 0.50 1 d PD A 1
H12J H 0.5984 0.8112 0.4986 0.182 Uiso 0.50 1 calc PR A 1
H12K H 0.5870 0.7900 0.4020 0.182 Uiso 0.50 1 calc PR A 1
C123 C 0.5529(3) 0.8017(7) 0.4541(13) 0.093(7) Uiso 0.50 1 d PD A 1
H12L H 0.5533 0.8363 0.4945 0.111 Uiso 0.50 1 calc PR A 1
H12M H 0.5420 0.8166 0.3969 0.111 Uiso 0.50 1 calc PR A 1
C124 C 0.5382(3) 0.7459(5) 0.4755(12) 0.076(5) Uiso 0.50 1 d PD A 1
H12N H 0.5202 0.7356 0.4289 0.091 Uiso 0.50 1 calc PR A 1
H12O H 0.5323 0.7541 0.5268 0.091 Uiso 0.50 1 calc PR A 1
O2 O 0.6168(3) 0.7249(3) 0.4755(11) 0.138(7) Uiso 0.50 1 d PD B 2
C125 C 0.5783(3) 0.6716(7) 0.4960(16) 0.118(9) Uiso 0.50 1 d PD B 2
H12P H 0.5761 0.6578 0.5506 0.142 Uiso 0.50 1 calc PR B 2
H12Q H 0.5654 0.6438 0.4525 0.142 Uiso 0.50 1 calc PR B 2
C126 C 0.5643(3) 0.7412(7) 0.4787(14) 0.097(7) Uiso 0.50 1 d PD B 2
H12R H 0.5473 0.7433 0.4265 0.116 Uiso 0.50 1 calc PR B 2
H12S H 0.5583 0.7576 0.5268 0.116 Uiso 0.50 1 calc PR B 2
C127 C 0.5921(3) 0.7744(7) 0.4694(16) 0.100(8) Uiso 0.50 1 d PD B 2
H12T H 0.5991 0.8063 0.5145 0.120 Uiso 0.50 1 calc PR B 2
H12U H 0.5872 0.7963 0.4145 0.120 Uiso 0.50 1 calc PR B 2
C128 C 0.6102(3) 0.6566(5) 0.4990(12) 0.087(6) Uiso 0.50 1 d PD B 2
H12V H 0.6115 0.6249 0.4565 0.105 Uiso 0.50 1 calc PR B 2
H12W H 0.6228 0.6437 0.5557 0.105 Uiso 0.50 1 calc PR B 2

loop_
_atom_site_aniso_label
_atom_site_aniso_U_11
_atom_site_aniso_U_22
_atom_site_aniso_U_33
_atom_site_aniso_U_23
_atom_site_aniso_U_13
_atom_site_aniso_U_12
Ga1 0.0209(3) 0.0218(4) 0.0293(4) 0.0024(4) 0.0056(3) 0.0003(3)
Ga2 0.0194(3) 0.0317(4) 0.0343(4) 0.0058(4) 0.0024(3) 0.0002(3)
Ga3 0.0171(3) 0.0224(4) 0.0282(4) 0.0001(3) 0.0075(3) -0.0023(3)
Ga4 0.0186(3) 0.0233(4) 0.0317(4) -0.0021(3) 0.0043(3) 0.0045(3)
Ga5 0.0240(4) 0.0275(4) 0.0509(5) -0.0058(4) 0.0057(3) -0.0024(3)
Ga6 0.0188(3) 0.0290(4) 0.0176(3) -0.0028(3) 0.0071(2) -0.0011(3)
Ga7 0.0274(3) 0.0380(5) 0.0249(4) -0.0026(3) 0.0064(3) 0.0051(3)
Ga8 0.0259(4) 0.0276(4) 0.0445(4) -0.0117(4) 0.0089(3) -0.0054(3)
Ga9 0.0224(3) 0.0282(4) 0.0381(4) 0.0027(4) 0.0093(3) 0.0080(3)
Ga10 0.0306(4) 0.0472(5) 0.0219(4) -0.0040(4) 0.0088(3) 0.0018(4)
Si1 0.0211(8) 0.0267(11) 0.0324(10) 0.0008(9) 0.0081(7) -0.0062(8)
Si2 0.0226(9) 0.0281(11) 0.0381(11) -0.0029(9) 0.0032(8) 0.0099(8)
Si3 0.0174(7) 0.0381(12) 0.0171(8) -0.0008(8) 0.0048(6) -0.0015(8)
Si4 0.0245(9) 0.0320(11) 0.0264(9) -0.0062(9) 0.0057(7) -0.0087(8)
Si5 0.0255(9) 0.0250(11) 0.0318(10) 0.0034(9) 0.0075(8) 0.0117(8)
Si6 0.0332(8) 0.0371(12) 0.0139(8) -0.0046(8) 0.0101(7) -0.0052(8)
C1 0.046(4) 0.036(4) 0.037(4) -0.009(4) 0.012(3) -0.022(3)
C2 0.056(4) 0.076(6) 0.056(4) 0.004(4) 0.046(3) -0.012(4)
C3 0.056(4) 0.073(6) 0.034(4) 0.012(4) 0.011(4) -0.021(4)
C4 0.042(4) 0.093(7) 0.048(5) -0.001(5) 0.023(3) -0.023(4)
C5 0.041(4) 0.026(4) 0.063(5) -0.003(4) 0.028(3) -0.013(3)
C6 0.052(4) 0.016(4) 0.092(6) -0.009(4) 0.023(4) 0.002(3)
C7 0.047(4) 0.026(4) 0.086(6) -0.006(4) 0.013(4) -0.025(4)
C8 0.062(4) 0.058(5) 0.071(5) -0.034(4) 0.035(4) -0.035(4)
C9 0.018(3) 0.047(5) 0.058(5) -0.011(4) 0.005(3) -0.019(3)
C10 0.030(4) 0.066(6) 0.057(5) -0.002(5) -0.001(4) -0.009(4)
C11 0.030(4) 0.051(5) 0.091(6) -0.002(5) 0.004(4) 0.003(4)
C12 0.047(4) 0.080(6) 0.038(4) 0.021(5) -0.010(4) -0.024(4)
C13 0.080(6) 0.040(6) 0.220(12) 0.023(7) 0.067(7) 0.013(5)
C14 0.062(6) 0.148(9) 0.304(15) -0.163(10) -0.107(8) 0.056(6)
C15 0.101(6) 0.041(6) 0.134(7) 0.017(5) 0.079(5) 0.012(5)
C16 0.058(5) 0.025(5) 0.254(14) 0.003(7) 0.048(7) 0.025(4)
C17 0.181(7) 0.158(8) 0.053(6) 0.021(6) 0.038(6) 0.155(6)
C18 0.080(5) 0.104(8) 0.037(4) -0.005(5) 0.030(4) 0.033(5)
C19 0.076(6) 0.112(8) 0.080(6) -0.013(6) 0.026(5) 0.051(6)
C20 0.267(8) 0.041(7) 0.81(2) 0.073(10) 0.430(10) 0.025(7)
C21 0.066(6) 0.098(7) 0.141(9) -0.085(7) -0.066(6) 0.045(5)
C22 0.033(4) 0.056(5) 0.072(6) -0.008(5) -0.006(4) 0.026(4)
C23 0.033(4) 0.051(5) 0.070(6) -0.004(5) -0.021(4) 0.015(4)
C24 0.382(18) 0.262(15) 0.108(8) 0.144(9) 0.140(10) 0.219(13)
C25 0.028(3) 0.088(6) 0.025(4) 0.002(4) 0.010(3) 0.006(4)
C26 0.040(4) 0.095(7) 0.039(4) 0.018(5) -0.001(4) 0.015(4)
C27 0.053(4) 0.046(5) 0.061(5) 0.029(4) 0.018(4) 0.015(4)
C28 0.025(4) 0.118(8) 0.047(5) 0.008(5) -0.005(3) 0.030(4)
C29 0.034(3) 0.047(5) 0.030(4) -0.012(3) 0.015(3) -0.021(3)
C30 0.067(5) 0.089(7) 0.031(4) -0.011(4) 0.019(4) -0.038(5)
C31 0.060(4) 0.043(5) 0.060(5) -0.013(4) 0.033(4) -0.023(4)
C32 0.067(5) 0.074(6) 0.051(4) -0.025(4) 0.035(4) -0.016(5)
C33 0.019(3) 0.049(4) 0.016(3) -0.001(3) 0.003(2) -0.004(3)
C34 0.031(3) 0.057(5) 0.029(3) 0.002(4) 0.014(3) -0.004(3)
C35 0.029(3) 0.054(5) 0.026(4) -0.005(4) 0.006(3) -0.015(3)
C36 0.034(4) 0.061(5) 0.038(4) 0.014(4) 0.016(3) 0.009(4)
C37 0.039(4) 0.060(5) 0.029(4) -0.009(4) 0.005(3) -0.008(4)
C38 0.046(5) 0.177(11) 0.043(5) -0.015(6) 0.013(4) 0.034(6)
C39 0.043(4) 0.083(6) 0.032(4) -0.002(4) 0.007(3) -0.016(4)
C40 0.059(5) 0.106(8) 0.035(4) 0.001(5) 0.018(4) -0.026(5)
C41 0.039(4) 0.025(4) 0.037(4) -0.010(3) 0.019(3) -0.009(3)
C42 0.050(4) 0.031(4) 0.062(5) -0.016(4) 0.007(4) -0.002(4)
C43 0.059(5) 0.037(5) 0.040(4) -0.007(4) 0.008(4) 0.003(4)
C44 0.037(4) 0.065(6) 0.045(4) -0.010(4) 0.011(3) 0.004(4)
C45 0.020(3) 0.042(4) 0.036(4) -0.006(4) -0.005(3) -0.011(3)
C46 0.044(4) 0.077(6) 0.049(5) 0.031(5) -0.006(4) -0.009(4)
C47 0.027(4) 0.059(6) 0.101(7) -0.004(6) -0.007(4) 0.003(4)
C48 0.036(4) 0.070(6) 0.048(5) -0.001(4) 0.009(4) -0.011(4)
C49 0.036(4) 0.061(5) 0.033(4) 0.005(4) 0.012(3) 0.011(4)
C50 0.045(4) 0.062(6) 0.043(4) -0.003(4) 0.021(3) 0.008(4)
C51 0.052(4) 0.091(7) 0.044(4) -0.009(5) 0.017(4) 0.032(5)
C52 0.040(4) 0.101(8) 0.070(5) 0.029(5) 0.028(4) 0.011(5)
C53 0.068(5) 0.035(5) 0.057(5) 0.002(4) 0.024(4) 0.016(4)
C54 0.117(7) 0.048(6) 0.075(6) 0.018(5) 0.030(6) 0.027(5)
C55 0.079(5) 0.041(5) 0.083(6) -0.009(5) 0.038(5) -0.028(4)
C56 0.110(7) 0.053(6) 0.068(5) 0.027(5) 0.044(5) -0.005(5)
C57 0.021(3) 0.066(6) 0.043(4) -0.011(4) -0.003(3) 0.014(4)
C58 0.065(6) 0.082(7) 0.072(6) -0.036(5) -0.012(5) 0.019(5)
C59 0.042(5) 0.091(7) 0.087(7) -0.014(6) 0.001(5) 0.032(5)
C60 0.049(5) 0.037(5) 0.129(8) -0.025(6) 0.012(5) -0.009(4)
C61 0.073(5) 0.050(5) 0.018(3) -0.009(4) 0.014(3) -0.016(4)
C62 0.071(5) 0.041(5) 0.038(4) -0.008(4) 0.028(4) 0.007(4)
C63 0.079(5) 0.074(6) 0.034(4) -0.003(4) 0.012(4) 0.039(5)
C64 0.118(7) 0.043(6) 0.089(6) -0.006(5) 0.056(5) -0.011(5)
C65 0.048(4) 0.060(6) 0.031(4) -0.004(4) 0.009(3) -0.007(4)
C66 0.080(6) 0.060(6) 0.043(5) 0.017(4) 0.012(4) 0.029(5)
C67 0.030(3) 0.078(6) 0.035(4) 0.006(4) -0.003(3) -0.013(4)
C68 0.056(4) 0.094(7) 0.027(4) -0.017(5) -0.001(3) -0.012(5)
C69 0.066(5) 0.039(5) 0.049(4) -0.008(4) 0.028(4) -0.014(4)
C70 0.068(5) 0.054(6) 0.058(5) -0.015(4) 0.034(4) -0.013(4)
C71 0.047(5) 0.096(8) 0.075(6) -0.015(5) 0.026(4) -0.018(5)
C72 0.064(5) 0.040(5) 0.051(5) -0.002(4) 0.025(4) -0.014(4)
C73 0.058(5) 0.040(5) 0.115(7) -0.059(5) 0.038(4) -0.011(4)
C74 0.097(5) 0.128(10) 0.148(8) -0.012(7) 0.103(5) -0.021(7)
C75 0.038(5) 0.142(11) 0.140(10) -0.046(8) 0.019(6) 0.000(6)
C76 0.107(7) 0.086(8) 0.253(13) -0.065(9) 0.094(8) 0.020(7)
C77 0.064(5) 0.029(4) 0.059(5) -0.012(4) 0.011(4) -0.001(4)
C78 0.065(6) 0.099(9) 0.122(9) 0.033(7) -0.010(7) -0.019(6)
C79 0.134(9) 0.041(6) 0.089(7) -0.004(5) 0.032(6) -0.014(6)
C80 0.120(8) 0.049(6) 0.090(7) 0.004(5) 0.044(6) -0.019(6)
C81 0.037(4) 0.031(4) 0.049(5) -0.009(4) -0.006(4) -0.010(3)
C82 0.106(8) 0.091(8) 0.075(6) -0.062(6) -0.004(6) -0.004(6)
C83 0.054(6) 0.146(11) 0.063(6) -0.004(7) 0.002(5) 0.001(6)
C84 0.097(8) 0.094(9) 0.079(7) 0.031(7) -0.021(6) -0.007(7)
C85 0.051(4) 0.056(6) 0.083(5) 0.003(5) 0.046(4) -0.004(4)
C86 0.053(5) 0.129(9) 0.099(7) 0.071(6) 0.029(5) 0.020(6)
C87 0.088(6) 0.139(10) 0.054(5) 0.035(6) 0.044(4) 0.010(6)
C88 0.119(7) 0.032(5) 0.127(8) 0.017(6) 0.062(6) 0.011(5)
C89 0.015(3) 0.068(6) 0.064(5) -0.002(5) 0.012(3) -0.009(4)
C90 0.038(4) 0.089(7) 0.065(6) -0.018(5) 0.006(4) -0.009(5)
C91 0.029(4) 0.112(8) 0.105(7) -0.017(7) 0.019(4) -0.017(5)
C92 0.060(5) 0.099(8) 0.071(6) 0.022(6) 0.013(5) 0.014(6)
C93 0.064(4) 0.039(5) 0.070(5) -0.022(4) 0.040(4) -0.002(4)
C94 0.122(7) 0.055(6) 0.158(8) -0.006(6) 0.103(6) 0.005(6)
C95 0.088(5) 0.046(6) 0.088(6) -0.021(5) 0.052(5) 0.002(5)
C96 0.070(6) 0.132(9) 0.069(6) -0.057(6) 0.026(5) -0.043(6)
C97 0.024(4) 0.041(5) 0.048(4) 0.017(4) -0.005(3) 0.006(3)
C98 0.100(8) 0.101(8) 0.066(6) 0.048(6) -0.029(6) -0.026(6)
C99 0.117(8) 0.043(6) 0.069(6) 0.005(5) -0.008(6) 0.012(6)
C100 0.141(6) 0.065(6) 0.211(8) 0.086(6) 0.145(6) 0.035(5)
C101 0.016(3) 0.071(6) 0.036(4) 0.008(4) -0.002(3) 0.006(4)
C102 0.009(4) 0.44(3) 0.112(9) 0.080(13) 0.009(5) -0.013(9)
C103 0.147(7) 0.194(14) 0.265(11) -0.114(11) 0.169(7) -0.047(9)
C104 0.125(7) 0.110(9) 0.142(8) 0.077(7) 0.094(6) 0.038(7)
C105 0.044(4) 0.042(5) 0.041(4) -0.013(4) 0.000(4) -0.010(4)
C106 0.153(11) 0.078(8) 0.108(9) -0.032(7) -0.075(8) 0.029(8)
C107 0.270(11) 0.061(7) 0.252(11) -0.075(7) 0.209(9) -0.056(8)
C108 0.108(8) 0.042(6) 0.088(7) -0.002(6) 0.014(6) -0.003(5)
C109 0.044(4) 0.033(5) 0.058(5) 0.008(4) -0.005(4) -0.003(4)
C110 0.118(7) 0.037(5) 0.056(5) -0.011(5) 0.031(5) -0.023(5)
C111 0.053(5) 0.052(6) 0.084(6) 0.004(5) 0.007(5) -0.006(4)
C112 0.077(6) 0.047(6) 0.071(6) 0.020(5) 0.022(5) -0.006(5)
C113 0.082(5) 0.064(6) 0.060(5) 0.011(5) 0.033(4) -0.024(5)
C114 0.139(8) 0.096(8) 0.053(5) 0.000(5) 0.047(5) -0.040(7)
C115 0.087(6) 0.069(7) 0.101(7) 0.032(6) 0.056(5) 0.025(5)
C116 0.092(6) 0.093(8) 0.080(6) 0.003(6) 0.057(5) -0.015(6)
C117 0.044(4) 0.054(5) 0.047(5) 0.033(4) -0.008(4) 0.000(4)
C118 0.038(5) 0.072(7) 0.123(8) 0.027(6) 0.015(5) 0.025(5)
C119 0.040(5) 0.099(8) 0.087(7) 0.031(6) -0.025(5) -0.030(5)
C120 0.059(5) 0.086(7) 0.080(7) 0.050(6) -0.011(5) -0.009(5)
Ga11 0.0210(3) 0.0238(4) 0.0302(4) -0.0076(3) 0.0061(3) -0.0006(3)
Ga12 0.0139(3) 0.0246(4) 0.0306(3) -0.0008(4) 0.0077(2) 0.0001(3)
Ga13 0.0118(3) 0.0313(4) 0.0245(3) -0.0006(4) 0.0001(3) -0.0005(3)
Ga14 0.0230(3) 0.0288(4) 0.0258(4) 0.0052(4) 0.0046(3) -0.0018(3)
Si7 0.0339(10) 0.0296(11) 0.0447(12) -0.0178(10) 0.0113(9) -0.0021(9)
Si8 0.0191(8) 0.0346(12) 0.0408(10) -0.0012(9) 0.0174(7) 0.0014(8)
Si9 0.0141(7) 0.0339(11) 0.0272(9) 0.0047(10) -0.0014(7) -0.0024(9)
Si10 0.0341(10) 0.0332(12) 0.0370(11) 0.0133(10) 0.0004(9) -0.0082(9)

loop_
_atom_type_symbol
_atom_type_description
_atom_type_scat_dispersion_real
_atom_type_scat_dispersion_imag
_atom_type_scat_source
C C 0.0033 0.0016 'International Tables Vol C Tables 4.2.6.8 and 6.1.1.4'
H H 0.0000 0.0000 'International Tables Vol C Tables 4.2.6.8 and 6.1.1.4'
Si Si 0.0817 0.0704 'International Tables Vol C Tables 4.2.6.8 and 6.1.1.4'
Ga Ga 0.2307 1.6083 'International Tables Vol C Tables 4.2.6.8 and 6.1.1.4'
O O 0.0106 0.0060 'International Tables Vol C Tables 4.2.6.8 and 6.1.1.4'

loop_
_geom_angle_atom_site_label_1
_geom_angle_atom_site_label_2
_geom_angle_atom_site_label_3
_geom_angle
_geom_angle_site_symmetry_1
_geom_angle_site_symmetry_3
_geom_angle_publ_flag
Ga8 Ga1 Ga9 139.18(4) . . ?
Ga8 Ga1 Ga6 103.60(3) . . ?
Ga9 Ga1 Ga6 112.00(3) . . ?
Ga8 Ga1 Ga2 141.07(4) . . ?
Ga9 Ga1 Ga2 54.25(3) . . ?
Ga6 Ga1 Ga2 60.66(3) . . ?
Ga8 Ga1 Ga10 96.71(3) . . ?
Ga9 Ga1 Ga10 53.77(3) . . ?
Ga6 Ga1 Ga10 108.73(3) . . ?
Ga2 Ga1 Ga10 61.28(3) . . ?
Ga8 Ga1 Ga7 83.60(3) . . ?
Ga9 Ga1 Ga7 94.56(3) . . ?
Ga6 Ga1 Ga7 63.64(3) . . ?
Ga2 Ga1 Ga7 57.49(3) . . ?
Ga10 Ga1 Ga7 51.88(3) . . ?
Ga9 Ga2 Ga3 161.21(4) . . ?
Ga9 Ga2 Ga7 99.63(3) . . ?
Ga3 Ga2 Ga7 61.59(3) . . ?
Ga9 Ga2 Ga6 110.91(4) . . ?
Ga3 Ga2 Ga6 62.14(3) . . ?
Ga7 Ga2 Ga6 64.20(3) . . ?
Ga9 Ga2 Ga1 56.53(3) . . ?
Ga3 Ga2 Ga1 109.56(4) . . ?
Ga7 Ga2 Ga1 62.20(3) . . ?
Ga6 Ga2 Ga1 57.23(3) . . ?
Ga9 Ga2 Ga10 53.80(3) . . ?
Ga3 Ga2 Ga10 109.40(4) . . ?
Ga7 Ga2 Ga10 52.76(3) . . ?
Ga6 Ga2 Ga10 105.05(4) . . ?
Ga1 Ga2 Ga10 60.01(3) . . ?
Si1 Ga3 Ga4 139.67(5) . . ?
Si1 Ga3 Ga2 107.95(5) . . ?
Ga4 Ga3 Ga2 111.99(3) . . ?
Si1 Ga3 Ga7 142.68(5) . . ?
Ga4 Ga3 Ga7 59.12(3) . . ?
Ga2 Ga3 Ga7 62.59(3) . . ?
Si1 Ga3 Ga6 146.73(5) . . ?
Ga4 Ga3 Ga6 62.72(3) . . ?
Ga2 Ga3 Ga6 63.02(3) . . ?
Ga7 Ga3 Ga6 64.82(3) . . ?
Si2 Ga4 Ga5 104.87(5) . . ?
Si2 Ga4 Ga3 141.20(6) . . ?
Ga5 Ga4 Ga3 112.21(3) . . ?
Si2 Ga4 Ga7 129.05(5) . . ?
Ga5 Ga4 Ga7 62.68(3) . . ?
Ga3 Ga4 Ga7 63.87(3) . . ?
Si2 Ga4 Ga6 153.20(6) . . ?
Ga5 Ga4 Ga6 59.66(3) . . ?
Ga3 Ga4 Ga6 62.64(3) . . ?
Ga7 Ga4 Ga6 66.34(3) . . ?
Ga8 Ga5 Ga4 148.95(4) . . ?
Ga8 Ga5 Ga6 105.82(4) . . ?
Ga4 Ga5 Ga6 64.80(3) . . ?
Ga8 Ga5 Ga7 88.89(4) . . ?
Ga4 Ga5 Ga7 60.07(3) . . ?
Ga6 Ga5 Ga7 67.31(3) . . ?
Si3 Ga6 Ga5 120.36(6) . . ?
Si3 Ga6 Ga1 119.22(5) . . ?
Ga5 Ga6 Ga1 69.50(3) . . ?
Si3 Ga6 Ga3 124.61(5) . . ?
Ga5 Ga6 Ga3 101.99(3) . . ?
Ga1 Ga6 Ga3 107.57(3) . . ?
Si3 Ga6 Ga4 123.99(5) . . ?
Ga5 Ga6 Ga4 55.54(3) . . ?
Ga1 Ga6 Ga4 110.24(3) . . ?
Ga3 Ga6 Ga4 54.64(3) . . ?
Si3 Ga6 Ga2 125.85(6) . . ?
Ga5 Ga6 Ga2 110.41(3) . . ?
Ga1 Ga6 Ga2 62.11(3) . . ?
Ga3 Ga6 Ga2 54.83(3) . . ?
Ga4 Ga6 Ga2 99.03(3) . . ?
Si3 Ga6 Ga7 176.96(6) . . ?
Ga5 Ga6 Ga7 56.73(3) . . ?
Ga1 Ga6 Ga7 61.32(3) . . ?
Ga3 Ga6 Ga7 56.82(3) . . ?
Ga4 Ga6 Ga7 54.07(3) . . ?
Ga2 Ga6 Ga7 57.18(3) . . ?
Ga10 Ga7 Ga4 170.72(4) . . ?
Ga10 Ga7 Ga5 121.55(4) . . ?
Ga4 Ga7 Ga5 57.25(3) . . ?
Ga10 Ga7 Ga3 116.90(4) . . ?
Ga4 Ga7 Ga3 57.01(3) . . ?
Ga5 Ga7 Ga3 102.62(4) . . ?
Ga10 Ga7 Ga2 66.83(3) . . ?
Ga4 Ga7 Ga2 104.51(3) . . ?
Ga5 Ga7 Ga2 111.04(4) . . ?
Ga3 Ga7 Ga2 55.83(3) . . ?
Ga10 Ga7 Ga1 63.79(3) . . ?
Ga4 Ga7 Ga1 109.54(4) . . ?
Ga5 Ga7 Ga1 66.34(3) . . ?
Ga3 Ga7 Ga1 103.66(3) . . ?
Ga2 Ga7 Ga1 60.31(3) . . ?
Ga10 Ga7 Ga6 111.59(4) . . ?
Ga4 Ga7 Ga6 59.59(3) . . ?
Ga5 Ga7 Ga6 55.95(3) . . ?
Ga3 Ga7 Ga6 58.37(3) . . ?
Ga2 Ga7 Ga6 58.63(3) . . ?
Ga1 Ga7 Ga6 55.05(3) . . ?
Ga5 Ga8 Si4 132.81(6) . . ?
Ga5 Ga8 Ga1 77.87(3) . . ?
Si4 Ga8 Ga1 144.63(6) . . ?
Si5 Ga9 Ga2 135.73(6) . . ?
Si5 Ga9 Ga10 145.86(6) . . ?
Ga2 Ga9 Ga10 72.45(3) . . ?
Si5 Ga9 Ga1 131.12(6) . . ?
Ga2 Ga9 Ga1 69.22(3) . . ?
Ga10 Ga9 Ga1 70.27(3) . . ?
Si6 Ga10 Ga9 142.12(6) . . ?
Si6 Ga10 Ga7 110.81(6) . . ?
Ga9 Ga10 Ga7 106.30(4) . . ?
Si6 Ga10 Ga1 151.79(6) . . ?
Ga9 Ga10 Ga1 55.96(3) . . ?
Ga7 Ga10 Ga1 64.33(3) . . ?
Si6 Ga10 Ga2 145.76(5) . . ?
Ga9 Ga10 Ga2 53.75(3) . . ?
Ga7 Ga10 Ga2 60.41(3) . . ?
Ga1 Ga10 Ga2 58.71(3) . . ?
C1 Si1 C5 111.1(3) . . ?
C1 Si1 C9 111.8(3) . . ?
C5 Si1 C9 110.0(3) . . ?
C1 Si1 Ga3 103.1(2) . . ?
C5 Si1 Ga3 112.2(2) . . ?
C9 Si1 Ga3 108.4(2) . . ?
C21 Si2 C13 112.5(4) . . ?
C21 Si2 C17 108.4(4) . . ?
C13 Si2 C17 110.6(4) . . ?
C21 Si2 Ga4 109.9(2) . . ?
C13 Si2 Ga4 111.0(2) . . ?
C17 Si2 Ga4 104.0(2) . . ?
C25 Si3 C29 111.5(3) . . ?
C25 Si3 C33 110.4(3) . . ?
C29 Si3 C33 110.8(3) . . ?
C25 Si3 Ga6 106.8(2) . . ?
C29 Si3 Ga6 109.3(2) . . ?
C33 Si3 Ga6 107.90(18) . . ?
C37 Si4 C45 112.4(3) . . ?
C37 Si4 C41 110.4(3) . . ?
C45 Si4 C41 112.8(3) . . ?
C37 Si4 Ga8 104.9(2) . . ?
C45 Si4 Ga8 110.1(2) . . ?
C41 Si4 Ga8 105.7(2) . . ?
C53 Si5 C49 110.8(4) . . ?
C53 Si5 C57 113.0(3) . . ?
C49 Si5 C57 112.1(3) . . ?
C53 Si5 Ga9 105.7(3) . . ?
C49 Si5 Ga9 109.1(2) . . ?
C57 Si5 Ga9 105.8(2) . . ?
C61 Si6 C69 113.6(4) . . ?
C61 Si6 C65 109.7(3) . . ?
C69 Si6 C65 111.7(3) . . ?
C61 Si6 Ga10 113.2(2) . . ?
C69 Si6 Ga10 103.7(2) . . ?
C65 Si6 Ga10 104.4(2) . . ?
C2 C1 C4 108.4(6) . . ?
C2 C1 C3 106.1(6) . . ?
C4 C1 C3 107.7(6) . . ?
C2 C1 Si1 112.5(5) . . ?
C4 C1 Si1 113.8(5) . . ?
C3 C1 Si1 107.9(5) . . ?
C6 C5 C8 105.9(6) . . ?
C6 C5 C7 107.7(6) . . ?
C8 C5 C7 107.6(6) . . ?
C6 C5 Si1 114.6(5) . . ?
C8 C5 Si1 109.9(5) . . ?
C7 C5 Si1 110.9(5) . . ?
C10 C9 C12 110.8(6) . . ?
C10 C9 C11 106.2(6) . . ?
C12 C9 C11 105.5(7) . . ?
C10 C9 Si1 114.1(5) . . ?
C12 C9 Si1 111.9(5) . . ?
C11 C9 Si1 107.7(5) . . ?
C15 C13 C16 102.1(8) . . ?
C15 C13 C14 111.0(8) . . ?
C16 C13 C14 111.9(8) . . ?
C15 C13 Si2 113.1(6) . . ?
C16 C13 Si2 111.8(6) . . ?
C14 C13 Si2 107.0(7) . . ?
C18 C17 C19 105.6(7) . . ?
C18 C17 C20 108.7(9) . . ?
C19 C17 C20 114.9(8) . . ?
C18 C17 Si2 111.2(6) . . ?
C19 C17 Si2 110.6(6) . . ?
C20 C17 Si2 105.8(8) . . ?
C23 C21 C22 108.7(6) . . ?
C23 C21 C24 103.8(8) . . ?
C22 C21 C24 109.2(8) . . ?
C23 C21 Si2 112.9(5) . . ?
C22 C21 Si2 114.3(6) . . ?
C24 C21 Si2 107.4(6) . . ?
C27 C25 C28 105.0(7) . . ?
C27 C25 C26 108.5(7) . . ?
C28 C25 C26 106.7(5) . . ?
C27 C25 Si3 111.5(4) . . ?
C28 C25 Si3 113.1(6) . . ?
C26 C25 Si3 111.6(6) . . ?
C32 C29 C30 108.3(6) . . ?
C32 C29 C31 107.6(6) . . ?
C30 C29 C31 106.7(6) . . ?
C32 C29 Si3 114.6(5) . . ?
C30 C29 Si3 108.3(5) . . ?
C31 C29 Si3 111.1(4) . . ?
C35 C33 C36 105.9(5) . . ?
C35 C33 C34 108.7(6) . . ?
C36 C33 C34 108.4(6) . . ?
C35 C33 Si3 113.2(5) . . ?
C36 C33 Si3 108.6(5) . . ?
C34 C33 Si3 111.8(4) . . ?
C40 C37 C39 109.5(7) . . ?
C40 C37 C38 108.0(7) . . ?
C39 C37 C38 103.9(6) . . ?
C40 C37 Si4 113.9(5) . . ?
C39 C37 Si4 110.6(5) . . ?
C38 C37 Si4 110.4(6) . . ?
C42 C41 C43 107.8(6) . . ?
C42 C41 C44 109.8(6) . . ?
C43 C41 C44 106.0(6) . . ?
C42 C41 Si4 113.1(5) . . ?
C43 C41 Si4 112.0(5) . . ?
C44 C41 Si4 108.0(5) . . ?
C47 C45 C46 104.6(7) . . ?
C47 C45 C48 108.3(6) . . ?
C46 C45 C48 108.7(6) . . ?
C47 C45 Si4 112.0(5) . . ?
C46 C45 Si4 110.6(5) . . ?
C48 C45 Si4 112.3(5) . . ?
C52 C49 C51 109.2(7) . . ?
C52 C49 C50 105.3(6) . . ?
C51 C49 C50 108.7(6) . . ?
C52 C49 Si5 110.2(6) . . ?
C51 C49 Si5 113.3(5) . . ?
C50 C49 Si5 109.9(5) . . ?
C55 C53 C56 104.6(7) . . ?
C55 C53 C54 106.3(7) . . ?
C56 C53 C54 107.1(7) . . ?
C55 C53 Si5 113.6(6) . . ?
C56 C53 Si5 111.1(5) . . ?
C54 C53 Si5 113.6(6) . . ?
C60 C57 C59 108.5(7) . . ?
C60 C57 C58 106.8(7) . . ?
C59 C57 C58 108.9(6) . . ?
C60 C57 Si5 110.7(5) . . ?
C59 C57 Si5 112.6(6) . . ?
C58 C57 Si5 109.1(6) . . ?
C63 C61 C62 104.7(6) . . ?
C63 C61 C64 105.2(7) . . ?
C62 C61 C64 109.0(6) . . ?
C63 C61 Si6 114.7(5) . . ?
C62 C61 Si6 113.0(5) . . ?
C64 C61 Si6 109.8(6) . . ?
C67 C65 C68 112.2(6) . . ?
C67 C65 C66 103.5(7) . . ?
C68 C65 C66 107.6(6) . . ?
C67 C65 Si6 112.1(5) . . ?
C68 C65 Si6 114.1(5) . . ?
C66 C65 Si6 106.5(5) . . ?
C70 C69 C72 109.7(7) . . ?
C70 C69 C71 105.3(6) . . ?
C72 C69 C71 105.6(7) . . ?
C70 C69 Si6 114.4(6) . . ?
C72 C69 Si6 112.2(5) . . ?
C71 C69 Si6 109.0(6) . . ?
C76 C73 C75 105.0(8) . . ?
C76 C73 C74 112.3(9) . . ?
C75 C73 C74 107.3(8) . . ?
C76 C73 Si7 113.0(7) . . ?
C75 C73 Si7 111.1(7) . . ?
C74 C73 Si7 107.9(6) . . ?
C78 C77 C80 106.8(8) . . ?
C78 C77 C79 107.2(8) . . ?
C80 C77 C79 104.0(8) . . ?
C78 C77 Si7 112.9(7) . . ?
C80 C77 Si7 110.5(6) . . ?
C79 C77 Si7 114.8(6) . . ?
C83 C81 C84 107.2(8) . . ?
C83 C81 C82 108.6(7) . . ?
C84 C81 C82 105.0(8) . . ?
C83 C81 Si7 111.9(6) . . ?
C84 C81 Si7 111.4(5) . . ?
C82 C81 Si7 112.4(6) . . ?
C88 C85 C86 109.1(8) . . ?
C88 C85 C87 108.5(8) . . ?
C86 C85 C87 106.2(7) . . ?
C88 C85 Si8 111.7(6) . . ?
C86 C85 Si8 110.4(6) . . ?
C87 C85 Si8 110.7(6) . . ?
C92 C89 C91 109.7(7) . . ?
C92 C89 C90 108.1(7) . . ?
C91 C89 C90 105.1(7) . . ?
C92 C89 Si8 110.8(5) . . ?
C91 C89 Si8 113.5(6) . . ?
C90 C89 Si8 109.4(5) . . ?
C94 C93 C96 110.8(7) . . ?
C94 C93 C95 103.9(7) . . ?
C96 C93 C95 107.0(7) . . ?
C94 C93 Si8 115.5(6) . . ?
C96 C93 Si8 109.2(6) . . ?
C95 C93 Si8 110.2(5) . . ?
C100 C97 C98 108.4(8) . . ?
C100 C97 C99 104.7(8) . . ?
C98 C97 C99 107.4(7) . . ?
C100 C97 Si9 110.5(5) . . ?
C98 C97 Si9 115.1(6) . . ?
C99 C97 Si9 110.2(6) . . ?
C103 C101 C102 108.5(10) . . ?
C103 C101 C104 100.4(9) . . ?
C102 C101 C104 108.1(9) . . ?
C103 C101 Si9 112.6(7) . . ?
C102 C101 Si9 114.6(6) . . ?
C104 C101 Si9 111.6(6) . . ?
C107 C105 C108 106.8(8) . . ?
C107 C105 C106 111.1(9) . . ?
C108 C105 C106 103.4(8) . . ?
C107 C105 Si9 109.9(6) . . ?
C108 C105 Si9 112.5(6) . . ?
C106 C105 Si9 112.9(7) . . ?
C110 C109 C111 107.3(7) . . ?
C110 C109 C112 106.9(7) . . ?
C111 C109 C112 105.8(7) . . ?
C110 C109 Si10 111.6(6) . . ?
C111 C109 Si10 111.0(6) . . ?
C112 C109 Si10 113.9(5) . . ?
C116 C113 C115 109.8(7) . . ?
C116 C113 C114 106.8(7) . . ?
C115 C113 C114 105.5(8) . . ?
C116 C113 Si10 113.3(7) . . ?
C115 C113 Si10 112.0(6) . . ?
C114 C113 Si10 109.1(6) . . ?
C119 C117 C120 109.6(7) . . ?
C119 C117 C118 106.7(8) . . ?
C120 C117 C118 106.5(7) . . ?
C119 C117 Si10 112.2(6) . . ?
C120 C117 Si10 112.4(6) . . ?
C118 C117 Si10 109.1(5) . . ?
Si7 Ga11 Ga12 142.67(6) . . ?
Si7 Ga11 Ga14 145.41(6) . . ?
Ga12 Ga11 Ga14 60.07(3) . . ?
Si7 Ga11 Ga13 146.31(5) . . ?
Ga12 Ga11 Ga13 60.01(3) . . ?
Ga14 Ga11 Ga13 59.53(3) . . ?
Si8 Ga12 Ga11 146.29(6) . . ?
Si8 Ga12 Ga14 141.57(6) . . ?
Ga11 Ga12 Ga14 59.99(3) . . ?
Si8 Ga12 Ga13 146.26(5) . . ?
Ga11 Ga12 Ga13 60.19(3) . . ?
Ga14 Ga12 Ga13 59.56(3) . . ?
Si9 Ga13 Ga14 144.87(6) . . ?
Si9 Ga13 Ga12 144.39(6) . . ?
Ga14 Ga13 Ga12 60.18(3) . . ?
Si9 Ga13 Ga11 144.91(6) . . ?
Ga14 Ga13 Ga11 60.07(3) . . ?
Ga12 Ga13 Ga11 59.80(3) . . ?
Si10 Ga14 Ga13 142.77(5) . . ?
Si10 Ga14 Ga11 143.28(6) . . ?
Ga13 Ga14 Ga11 60.40(3) . . ?
Si10 Ga14 Ga12 147.66(6) . . ?
Ga13 Ga14 Ga12 60.26(3) . . ?
Ga11 Ga14 Ga12 59.93(3) . . ?
C77 Si7 C81 111.9(3) . . ?
C77 Si7 C73 110.6(4) . . ?
C81 Si7 C73 113.9(4) . . ?
C77 Si7 Ga11 106.0(3) . . ?
C81 Si7 Ga11 107.4(2) . . ?
C73 Si7 Ga11 106.6(2) . . ?
C85 Si8 C93 112.6(4) . . ?
C85 Si8 C89 113.0(3) . . ?
C93 Si8 C89 110.2(4) . . ?
C85 Si8 Ga12 109.4(2) . . ?
C93 Si8 Ga12 105.7(3) . . ?
C89 Si8 Ga12 105.3(2) . . ?
C101 Si9 C105 111.6(4) . . ?
C101 Si9 C97 112.5(3) . . ?
C105 Si9 C97 111.7(3) . . ?
C101 Si9 Ga13 107.54(19) . . ?
C105 Si9 Ga13 107.2(2) . . ?
C97 Si9 Ga13 105.8(2) . . ?
C109 Si10 C117 114.3(4) . . ?
C109 Si10 C113 111.0(4) . . ?
C117 Si10 C113 111.8(4) . . ?
C109 Si10 Ga14 106.6(3) . . ?
C117 Si10 Ga14 107.4(3) . . ?
C113 Si10 Ga14 105.1(3) . . ?
C124 O1 C121 110.5(9) . . ?
C122 C121 O1 101.2(10) . . ?
C123 C122 C121 112.2(14) . . ?
C124 C123 C122 108.1(13) . . ?
C123 C124 O1 107.7(10) . . ?
C127 O2 C128 116.2(12) . . ?
C128 C125 C126 123.2(13) . . ?
C127 C126 C125 96.9(12) . . ?
C126 C127 O2 109.5(12) . . ?
C125 C128 O2 93.9(11) . . ?

loop_
_geom_bond_atom_site_label_1
_geom_bond_atom_site_label_2
_geom_bond_distance
_geom_bond_site_symmetry_2
_geom_bond_publ_flag
Ga1 Ga8 2.4408(12) . ?
Ga1 Ga9 2.5337(11) . ?
Ga1 Ga6 2.7014(13) . ?
Ga1 Ga2 2.8397(11) . ?
Ga1 Ga10 2.8780(11) . ?
Ga1 Ga7 2.8914(11) . ?
Ga2 Ga9 2.4648(12) . ?
Ga2 Ga3 2.5690(11) . ?
Ga2 Ga7 2.7564(12) . ?
Ga2 Ga6 2.8006(11) . ?
Ga2 Ga10 2.9141(12) . ?
Ga3 Si1 2.4971(19) . ?
Ga3 Ga4 2.5514(11) . ?
Ga3 Ga7 2.7310(12) . ?
Ga3 Ga6 2.7784(11) . ?
Ga4 Si2 2.502(2) . ?
Ga4 Ga5 2.5336(11) . ?
Ga4 Ga7 2.6105(12) . ?
Ga4 Ga6 2.7803(11) . ?
Ga5 Ga8 2.4150(13) . ?
Ga5 Ga6 2.6520(12) . ?
Ga5 Ga7 2.6762(12) . ?
Ga6 Si3 2.4688(18) . ?
Ga6 Ga7 2.9531(11) . ?
Ga7 Ga10 2.5237(12) . ?
Ga8 Si4 2.421(2) . ?
Ga9 Si5 2.4098(19) . ?
Ga9 Ga10 2.4663(11) . ?
Ga10 Si6 2.4548(19) . ?
Si1 C1 1.942(8) . ?
Si1 C5 1.953(7) . ?
Si1 C9 1.954(7) . ?
Si2 C21 1.909(8) . ?
Si2 C13 1.936(9) . ?
Si2 C17 1.979(10) . ?
Si3 C25 1.936(8) . ?
Si3 C29 1.964(7) . ?
Si3 C33 1.969(6) . ?
Si4 C37 1.925(8) . ?
Si4 C45 1.934(6) . ?
Si4 C41 1.954(7) . ?
Si5 C53 1.922(8) . ?
Si5 C49 1.924(7) . ?
Si5 C57 1.953(7) . ?
Si6 C61 1.909(8) . ?
Si6 C69 1.927(8) . ?
Si6 C65 1.962(7) . ?
C1 C2 1.501(11) . ?
C1 C4 1.535(10) . ?
C1 C3 1.581(10) . ?
C5 C6 1.497(9) . ?
C5 C8 1.504(11) . ?
C5 C7 1.526(10) . ?
C9 C10 1.501(10) . ?
C9 C12 1.508(11) . ?
C9 C11 1.559(11) . ?
C13 C15 1.533(11) . ?
C13 C16 1.565(10) . ?
C13 C14 1.598(11) . ?
C17 C18 1.491(9) . ?
C17 C19 1.575(10) . ?
C17 C20 1.591(11) . ?
C21 C23 1.508(9) . ?
C21 C22 1.544(9) . ?
C21 C24 1.612(12) . ?
C25 C27 1.515(11) . ?
C25 C28 1.535(10) . ?
C25 C26 1.560(10) . ?
C29 C32 1.511(10) . ?
C29 C30 1.541(10) . ?
C29 C31 1.552(10) . ?
C33 C35 1.487(9) . ?
C33 C36 1.520(10) . ?
C33 C34 1.530(9) . ?
C37 C40 1.519(12) . ?
C37 C39 1.528(9) . ?
C37 C38 1.563(12) . ?
C41 C42 1.504(9) . ?
C41 C43 1.511(9) . ?
C41 C44 1.534(10) . ?
C45 C47 1.503(11) . ?
C45 C46 1.524(11) . ?
C45 C48 1.541(10) . ?
C49 C52 1.516(12) . ?
C49 C51 1.534(11) . ?
C49 C50 1.544(9) . ?
C53 C55 1.498(11) . ?
C53 C56 1.553(12) . ?
C53 C54 1.565(11) . ?
C57 C60 1.515(12) . ?
C57 C59 1.543(11) . ?
C57 C58 1.552(12) . ?
C61 C63 1.523(10) . ?
C61 C62 1.552(10) . ?
C61 C64 1.560(12) . ?
C65 C67 1.467(11) . ?
C65 C68 1.507(10) . ?
C65 C66 1.599(11) . ?
C69 C70 1.483(11) . ?
C69 C72 1.543(10) . ?
C69 C71 1.578(11) . ?
C73 C76 1.510(13) . ?
C73 C75 1.516(12) . ?
C73 C74 1.580(15) . ?
C73 Si7 1.925(9) . ?
C77 C78 1.494(12) . ?
C77 C80 1.548(13) . ?
C77 C79 1.552(12) . ?
C77 Si7 1.908(9) . ?
C81 C83 1.472(12) . ?
C81 C84 1.505(13) . ?
C81 C82 1.549(12) . ?
C81 Si7 1.924(7) . ?
C85 C88 1.534(12) . ?
C85 C86 1.552(11) . ?
C85 C87 1.572(12) . ?
C85 Si8 1.905(9) . ?
C89 C92 1.493(12) . ?
C89 C91 1.532(11) . ?
C89 C90 1.549(12) . ?
C89 Si8 1.963(7) . ?
C93 C94 1.509(12) . ?
C93 C96 1.534(11) . ?
C93 C95 1.574(12) . ?
C93 Si8 1.930(8) . ?
C97 C100 1.478(12) . ?
C97 C98 1.490(10) . ?
C97 C99 1.520(12) . ?
C97 Si9 1.944(8) . ?
C101 C103 1.462(15) . ?
C101 C102 1.479(10) . ?
C101 C104 1.487(13) . ?
C101 Si9 1.940(7) . ?
C105 C107 1.457(15) . ?
C105 C108 1.490(12) . ?
C105 C106 1.499(12) . ?
C105 Si9 1.940(8) . ?
C109 C110 1.510(12) . ?
C109 C111 1.527(11) . ?
C109 C112 1.546(11) . ?
C109 Si10 1.916(8) . ?
C113 C116 1.539(13) . ?
C113 C115 1.554(12) . ?
C113 C114 1.569(13) . ?
C113 Si10 1.948(10) . ?
C117 C119 1.481(12) . ?
C117 C120 1.508(12) . ?
C117 C118 1.514(13) . ?
C117 Si10 1.932(7) . ?
Ga11 Si7 2.442(2) . ?
Ga11 Ga12 2.5345(11) . ?
Ga11 Ga14 2.5361(12) . ?
Ga11 Ga13 2.5446(11) . ?
Ga12 Si8 2.4301(19) . ?
Ga12 Ga14 2.5380(11) . ?
Ga12 Ga13 2.5400(10) . ?
Ga13 Si9 2.4275(18) . ?
Ga13 Ga14 2.5223(12) . ?
Ga14 Si10 2.421(2) . ?
O1 C124 1.555(10) . ?
O1 C121 1.561(11) . ?
C121 C122 1.560(17) . ?
C122 C123 1.513(16) . ?
C123 C124 1.468(15) . ?
O2 C127 1.549(11) . ?
O2 C128 1.554(11) . ?
C125 C128 1.528(16) . ?
C125 C126 1.604(16) . ?
C126 C127 1.537(16) . ?
